data_2015027
loop_
_publ_author_name
'Gall, P.'
'Gougeon, P.'

_publ_section_title
;
 La~5~Mo~6~O~21~: a novel ternary reduced molybdenum oxide containing
 {Mo^IV^}~3~ clusters and isolated Mo^V^ centres
;
_journal_issue 7
_journal_name_full 'Acta Crystallographica Section C'
_journal_page_first i69
_journal_page_last i70
_journal_paper_doi 10.1107/S0108270105015386
_journal_volume 61
_journal_year 2005
_chemical_formula_iupac 'La5 Mo6 O21'
_chemical_formula_moiety 'La5 Mo6 O21'
_chemical_formula_sum 'La5 Mo6 O21'
_chemical_formula_weight 1606.19
_chemical_name_systematic
;
pentalanthanum hexamolybdenum henicosaoxide
;
_space_group_IT_number 19
_symmetry_cell_setting orthorhombic
_symmetry_space_group_name_Hall 'P 2ac 2ab'
_symmetry_space_group_name_H-M 'P 21 21 21'
_atom_sites_solution_primary direct
_atom_sites_solution_secondary difmap
_audit_creation_method SHELXL-97
_cell_angle_alpha 90.00
_cell_angle_beta 90.00
_cell_angle_gamma 90.00
_cell_formula_units_Z 4
_cell_length_a 5.71550(5)
_cell_length_b 11.24290(10)
_cell_length_c 25.2146(2)
_cell_measurement_reflns_used 48314
_cell_measurement_temperature 293(2)
_cell_measurement_theta_max 40.25
_cell_measurement_theta_min 1
_cell_volume 1620.26(2)
_computing_cell_refinement COLLECT
_computing_data_collection 'COLLECT (Nonius, 1998)'
_computing_data_reduction 'EvalCCD (Duisenberg, 1998)'
_computing_molecular_graphics 'DIAMOND (Bergerhoff, 1996)'
_computing_publication_material SHELXL97
_computing_structure_refinement 'SHELXL97 (Sheldrick, 1997)'
_computing_structure_solution 'SIR97 (Altomare <i>et al.</i>, 1999)'
_diffrn_ambient_temperature 293(2)
_diffrn_measured_fraction_theta_full 0.986
_diffrn_measured_fraction_theta_max 0.986
_diffrn_measurement_device_type 'Nonius KappaCCD'
_diffrn_measurement_method '\f scans (\k = 0) + additional \w scans'
_diffrn_radiation_monochromator graphite
_diffrn_radiation_source 'fine-focus sealed tube'
_diffrn_radiation_type MoK\a
_diffrn_radiation_wavelength 0.71069
_diffrn_reflns_av_R_equivalents 0.0813
_diffrn_reflns_av_sigmaI/netI 0.0584
_diffrn_reflns_limit_h_max 10
_diffrn_reflns_limit_h_min -10
_diffrn_reflns_limit_k_max 20
_diffrn_reflns_limit_k_min -20
_diffrn_reflns_limit_l_max 45
_diffrn_reflns_limit_l_min -44
_diffrn_reflns_number 34498
_diffrn_reflns_theta_full 40.25
_diffrn_reflns_theta_max 40.25
_diffrn_reflns_theta_min 1.62
_exptl_absorpt_coefficient_mu 17.450
_exptl_absorpt_correction_T_max 0.6897
_exptl_absorpt_correction_T_min 0.1159
_exptl_absorpt_correction_type analytical
_exptl_absorpt_process_details
;
(de Meulenaar & Tompa, 1965)
;
_exptl_crystal_colour black
_exptl_crystal_density_diffrn 6.584
_exptl_crystal_density_method 'not measured'
_exptl_crystal_description needle
_exptl_crystal_F_000 2820
_exptl_crystal_size_max 0.45
_exptl_crystal_size_mid 0.036
_exptl_crystal_size_min 0.026
_refine_diff_density_max 4.095
_refine_diff_density_min -4.150
_refine_ls_abs_structure_details 'Flack (1983), 4271 Friedel pairs?'
_refine_ls_abs_structure_Flack 0.393(12)
_refine_ls_extinction_coef 0.00036(6)
_refine_ls_extinction_expression Fc^*^=kFc[1+0.001xFc^2^\l^3^/sin(2\q)]^-1/4^
_refine_ls_extinction_method SHELXL97
_refine_ls_goodness_of_fit_ref 1.066
_refine_ls_matrix_type full
_refine_ls_number_parameters 291
_refine_ls_number_reflns 9991
_refine_ls_number_restraints 0
_refine_ls_restrained_S_all 1.066
_refine_ls_R_factor_all 0.0418
_refine_ls_R_factor_gt 0.0360
_refine_ls_shift/su_max 0.001
_refine_ls_shift/su_mean 0.000
_refine_ls_structure_factor_coef Fsqd
_refine_ls_weighting_details 'w=1/[\s^2^(Fo^2^)+(0.0307P)^2^+6.5608P] where P=(Fo^2^+2Fc^2^)/3'
_refine_ls_weighting_scheme calc
_refine_ls_wR_factor_gt 0.0841
_refine_ls_wR_factor_ref 0.0875
_reflns_number_gt 9029
_reflns_number_total 9991
_reflns_threshold_expression I>2sigma(I)
_cod_data_source_file iz1055.cif
_cod_data_source_block I
_cod_database_code 2015027
_cod_database_fobs_code 2015027

loop_
_symmetry_equiv_pos_as_xyz
'x, y, z'
'-x+1/2, -y, z+1/2'
'x+1/2, -y+1/2, -z'
'-x, y+1/2, -z+1/2'

loop_
_atom_site_label
_atom_site_fract_x
_atom_site_fract_y
_atom_site_fract_z
_atom_site_U_iso_or_equiv
_atom_site_adp_type
_atom_site_calc_flag
_atom_site_refinement_flags
_atom_site_occupancy
_atom_site_disorder_assembly
_atom_site_disorder_group
_atom_site_type_symbol
La1 0.25191(6) 0.22146(2) 0.099731(10) 0.00815(4) Uani d . 1 . . La
La2 0.75734(6) 0.06237(2) 0.185580(10) 0.00796(4) Uani d . 1 . . La
La3 0.75409(6) 0.02754(2) 0.029854(11) 0.01038(5) Uani d . 1 . . La
La4 1.75479(6) 0.43400(2) 0.183542(10) 0.00954(4) Uani d . 1 . . La
La5 0.76670(6) -0.31817(2) 0.050029(12) 0.01101(5) Uani d . 1 . . La
Mo1 0.25545(9) 0.16004(3) -0.039840(14) 0.00633(5) Uani d . 1 . . Mo
Mo2 0.25851(8) -0.07928(3) 0.084057(15) 0.00697(6) Uani d . 1 . . Mo
Mo3 1.02722(6) 0.25011(5) 0.30992(2) 0.00566(8) Uani d . 1 . . Mo
Mo4 1.25868(8) 0.29643(3) 0.225608(14) 0.00599(5) Uani d . 1 . . Mo
Mo5 0.47633(6) 0.24838(5) 0.31147(2) 0.00586(8) Uani d . 1 . . Mo
Mo6 0.24310(8) 0.52726(3) 0.108097(14) 0.00643(5) Uani d . 1 . . Mo
O1 0.4759(7) 0.0280(5) 0.1128(2) 0.0134(9) Uani d . 1 . . O
O2 0.4843(7) -0.1624(4) 0.0438(2) 0.0125(8) Uani d . 1 . . O
O3 1.0097(6) 0.2387(5) 0.1789(2) 0.0101(8) Uani d . 1 . . O
O4 0.2004(7) 0.2834(4) -0.08339(19) 0.0162(8) Uani d . 1 . . O
O5 0.2468(7) 0.3296(3) 0.35820(13) 0.0084(4) Uani d . 1 . . O
O6 0.1876(6) 0.6051(4) 0.04771(17) 0.0128(7) Uani d . 1 . . O
O7 1.0125(6) 0.3973(4) 0.2638(2) 0.0083(8) Uani d . 1 . . O
O8 1.5190(7) 0.6145(5) 0.1331(2) 0.0089(7) Uani d . 1 . . O
O9 0.2770(7) 0.4298(3) 0.16923(17) 0.0138(7) Uani d . 1 . . O
O10 1.4922(6) 0.3958(5) 0.26592(19) 0.0085(8) Uani d . 1 . . O
O11 1.5051(6) 0.2369(5) 0.1809(2) 0.0096(7) Uani d . 1 . . O
O12 1.0148(6) 0.0372(4) 0.1065(2) 0.0086(7) Uani d . 1 . . O
O13 1.9803(7) 0.6128(5) 0.1405(2) 0.0100(8) Uani d . 1 . . O
O14 0.7541(7) 0.3223(3) 0.35564(14) 0.0090(5) Uani d . 1 . . O
O15 0.2533(7) 0.1393(3) 0.26764(13) 0.0079(4) Uani d . 1 . . O
O16 1.0175(7) -0.1452(4) 0.0360(2) 0.0112(8) Uani d . 1 . . O
O17 0.7476(7) 0.1758(3) 0.27448(13) 0.0078(4) Uani d . 1 . . O
O18 0.0457(7) 0.2530(5) 0.0139(2) 0.0203(9) Uani d . 1 . . O
O19 -0.0337(7) 0.4148(4) 0.09050(19) 0.0135(7) Uani d . 1 . . O
O20 0.2973(6) 0.0457(4) 0.01562(19) 0.0153(7) Uani d . 1 . . O
O21 -0.0350(7) 0.0775(4) -0.0646(2) 0.0151(7) Uani d . 1 . . O

loop_
_atom_site_aniso_label
_atom_site_aniso_U_11
_atom_site_aniso_U_22
_atom_site_aniso_U_33
_atom_site_aniso_U_12
_atom_site_aniso_U_13
_atom_site_aniso_U_23
La1 0.00808(8) 0.00789(8) 0.00849(9) -0.00012(10) -0.00048(12) -0.00002(6)
La2 0.00718(8) 0.00723(8) 0.00949(9) 0.00005(10) 0.00018(12) 0.00028(6)
La3 0.00844(9) 0.01179(9) 0.01091(10) 0.00121(12) -0.00086(12) -0.00200(7)
La4 0.00810(8) 0.00974(9) 0.01079(10) -0.00007(11) 0.00012(13) 0.00026(6)
La5 0.01049(10) 0.00979(9) 0.01276(11) 0.00109(10) 0.00025(11) 0.00023(7)
Mo1 0.00506(11) 0.00662(11) 0.00730(13) 0.00027(14) -0.00025(16) 0.00010(9)
Mo2 0.00608(12) 0.00677(11) 0.00807(13) 0.00063(15) -0.00011(16) 0.00024(9)
Mo3 0.00432(12) 0.0060(2) 0.0067(2) 0.00009(12) 0.00024(12) 0.00003(18)
Mo4 0.00540(11) 0.00616(11) 0.00640(12) 0.00016(13) -0.00020(15) 0.00032(9)
Mo5 0.00430(12) 0.0058(2) 0.0074(2) 0.00006(12) -0.00018(12) 0.00004(18)
Mo6 0.00539(11) 0.00637(11) 0.00752(13) 0.00064(15) -0.00006(16) 0.00020(9)
O1 0.0085(13) 0.0110(18) 0.021(2) -0.0011(12) -0.0001(14) 0.0001(17)
O2 0.0099(14) 0.015(2) 0.012(2) 0.0014(12) 0.0018(13) 0.0000(16)
O3 0.0087(13) 0.012(2) 0.0091(18) 0.0007(12) -0.0014(13) -0.0014(17)
O4 0.0190(17) 0.0134(16) 0.0162(19) -0.0015(12) -0.0048(14) 0.0038(13)
O5 0.0052(10) 0.0105(11) 0.0095(12) 0.0012(14) -0.0016(15) -0.0026(9)
O6 0.0149(14) 0.0139(16) 0.0095(16) 0.0044(11) -0.0003(12) 0.0026(13)
O7 0.0071(13) 0.0076(19) 0.010(2) 0.0024(11) 0.0012(13) 0.0004(16)
O8 0.0066(12) 0.0109(19) 0.0093(18) -0.0008(11) 0.0002(12) -0.0020(13)
O9 0.0161(17) 0.0101(13) 0.0151(16) -0.0014(13) -0.0027(14) 0.0066(11)
O10 0.0070(13) 0.009(2) 0.009(2) -0.0008(11) 0.0016(13) 0.0018(16)
O11 0.0066(12) 0.012(2) 0.0100(18) 0.0031(12) 0.0007(12) -0.0021(17)
O12 0.0076(12) 0.0060(16) 0.0123(18) -0.0002(10) -0.0001(12) -0.0002(13)
O13 0.0077(13) 0.0094(18) 0.013(2) 0.0022(11) -0.0012(12) -0.0039(14)
O14 0.0045(10) 0.0104(11) 0.0121(13) 0.0011(15) 0.0030(15) -0.0027(9)
O15 0.0079(10) 0.0074(10) 0.0085(12) -0.0021(15) -0.0025(16) 0.0003(8)
O16 0.0114(14) 0.0104(17) 0.012(2) 0.0027(12) -0.0029(13) -0.0013(14)
O17 0.0047(9) 0.0093(11) 0.0094(12) 0.0047(14) -0.0010(15) -0.0025(8)
O18 0.0126(15) 0.035(3) 0.0130(19) 0.0117(16) 0.0009(14) -0.0069(18)
O19 0.0121(14) 0.0119(16) 0.017(2) -0.0035(12) -0.0025(13) -0.0020(14)
O20 0.0121(15) 0.0156(16) 0.018(2) 0.0035(11) 0.0003(13) 0.0065(14)
O21 0.0106(13) 0.0143(17) 0.020(2) -0.0050(12) -0.0042(14) -0.0048(15)

loop_
_atom_type_symbol
_atom_type_description
_atom_type_scat_dispersion_real
_atom_type_scat_dispersion_imag
_atom_type_scat_source
O O 0.0106 0.0060 'International Tables Vol C Tables 4.2.6.8 and 6.1.1.4'
Mo Mo -1.6832 0.6857 'International Tables Vol C Tables 4.2.6.8 and 6.1.1.4'
La La -0.2871 2.4523 'International Tables Vol C Tables 4.2.6.8 and 6.1.1.4'

loop_
_geom_angle_atom_site_label_1
_geom_angle_atom_site_label_2
_geom_angle_atom_site_label_3
_geom_angle_site_symmetry_1
_geom_angle_site_symmetry_3
_geom_angle
O3 La1 O12 1_455 1_455 72.51(16)
O3 La1 O18 1_455 . 115.56(14)
O12 La1 O18 1_455 . 85.44(17)
O3 La1 O11 1_455 1_455 69.79(10)
O12 La1 O11 1_455 1_455 108.41(16)
O18 La1 O11 . 1_455 166.14(18)
O3 La1 O1 1_455 . 104.35(17)
O12 La1 O1 1_455 . 63.40(11)
O18 La1 O1 . . 118.19(17)
O11 La1 O1 1_455 . 70.37(17)
O3 La1 O4 1_455 3 133.83(15)
O12 La1 O4 1_455 3 122.17(13)
O18 La1 O4 . 3 109.42(15)
O11 La1 O4 1_455 3 64.04(14)
O1 La1 O4 . 3 60.40(13)
O3 La1 O21 1_455 3 117.10(15)
O12 La1 O21 1_455 3 164.21(16)
O18 La1 O21 . 3 79.07(17)
O11 La1 O21 1_455 3 87.12(15)
O1 La1 O21 . 3 121.86(13)
O4 La1 O21 3 3 61.52(12)
O3 La1 O19 1_455 . 70.52(15)
O12 La1 O19 1_455 . 110.14(12)
O18 La1 O19 . . 61.90(14)
O11 La1 O19 1_455 . 111.04(14)
O1 La1 O19 . . 173.13(13)
O4 La1 O19 3 . 126.43(13)
O21 La1 O19 3 . 65.00(12)
O3 La1 O20 1_455 . 134.54(14)
O12 La1 O20 1_455 . 62.11(14)
O18 La1 O20 . . 60.37(13)
O11 La1 O20 1_455 . 126.10(13)
O1 La1 O20 . . 57.94(15)
O4 La1 O20 3 . 77.42(13)
O21 La1 O20 3 . 106.72(12)
O19 La1 O20 . . 122.15(12)
O3 La1 O9 1_455 . 58.28(14)
O12 La1 O9 1_455 . 130.77(14)
O18 La1 O9 . . 115.42(14)
O11 La1 O9 1_455 . 55.18(14)
O1 La1 O9 . . 125.54(14)
O4 La1 O9 3 . 93.63(13)
O21 La1 O9 3 . 60.49(12)
O19 La1 O9 . . 56.17(12)
O20 La1 O9 . . 167.08(11)
O3 La1 Mo4 1_455 1_455 36.36(10)
O12 La1 Mo4 1_455 1_455 98.85(12)
O18 La1 Mo4 . 1_455 143.99(10)
O11 La1 Mo4 1_455 1_455 35.73(9)
O1 La1 Mo4 . 1_455 95.07(13)
O4 La1 Mo4 3 1_455 98.46(11)
O21 La1 Mo4 3 1_455 95.51(10)
O19 La1 Mo4 . 1_455 83.40(10)
O20 La1 Mo4 . 1_455 151.34(8)
O9 La1 Mo4 . 1_455 38.36(7)
O3 La1 Mo2 1_455 . 100.39(12)
O12 La1 Mo2 1_455 . 35.41(9)
O18 La1 Mo2 . . 92.63(12)
O11 La1 Mo2 1_455 . 99.02(12)
O1 La1 Mo2 . . 32.93(10)
O4 La1 Mo2 3 . 87.12(9)
O21 La1 Mo2 3 . 141.61(8)
O19 La1 Mo2 . . 142.00(8)
O20 La1 Mo2 . . 40.54(8)
O9 La1 Mo2 . . 149.67(7)
Mo4 La1 Mo2 1_455 . 111.529(11)
O11 La2 O3 1_455 . 72.21(11)
O11 La2 O1 1_455 . 72.86(17)
O3 La2 O1 . . 117.21(17)
O11 La2 O12 1_455 . 113.69(16)
O3 La2 O12 . . 71.95(16)
O1 La2 O12 . . 76.86(12)
O11 La2 O17 1_455 . 68.36(14)
O3 La2 O17 . . 70.96(14)
O1 La2 O17 . . 135.13(14)
O12 La2 O17 . . 139.77(13)
O11 La2 O7 1_455 4_745 153.43(16)
O3 La2 O7 . 4_745 108.15(13)
O1 La2 O7 . 4_745 125.50(17)
O12 La2 O7 . 4_745 90.74(15)
O17 La2 O7 . 4_745 86.39(13)
O11 La2 O10 1_455 4_745 105.81(14)
O3 La2 O10 . 4_745 156.46(16)
O1 La2 O10 . 4_745 83.22(16)
O12 La2 O10 . 4_745 127.28(15)
O17 La2 O10 . 4_745 86.36(14)
O7 La2 O10 4_745 4_745 62.83(9)
O11 La2 O5 1_455 4_645 135.89(14)
O3 La2 O5 . 4_645 136.17(14)
O1 La2 O5 . 4_645 64.01(15)
O12 La2 O5 . 4_645 65.78(13)
O17 La2 O5 . 4_645 142.46(10)
O7 La2 O5 4_745 4_645 62.55(13)
O10 La2 O5 4_745 4_645 61.59(13)
O11 La2 Mo3 1_455 4_745 163.01(10)
O3 La2 Mo3 . 4_745 124.67(10)
O1 La2 Mo3 . 4_745 95.19(13)
O12 La2 Mo3 . 4_745 73.87(11)
O17 La2 Mo3 . 4_745 116.54(7)
O7 La2 Mo3 4_745 4_745 31.49(11)
O10 La2 Mo3 4_745 4_745 59.87(10)
O5 La2 Mo3 4_645 4_745 31.30(7)
O11 La2 La3 1_455 . 91.67(12)
O3 La2 La3 . . 90.82(12)
O1 La2 La3 . . 40.74(11)
O12 La2 La3 . . 36.50(10)
O17 La2 La3 . . 156.02(7)
O7 La2 La3 4_745 . 114.77(11)
O10 La2 La3 4_745 . 112.72(11)
O5 La2 La3 4_645 . 61.44(6)
Mo3 La2 La3 4_745 . 86.465(10)
O11 La2 La1 1_455 1_655 91.84(11)
O3 La2 La1 . 1_655 35.32(12)
O1 La2 La1 . 1_655 97.39(12)
O12 La2 La1 . 1_655 36.68(10)
O17 La2 La1 . 1_655 105.41(8)
O7 La2 La1 4_745 1_655 103.14(9)
O10 La2 La1 4_745 1_655 161.59(10)
O5 La2 La1 4_645 1_655 102.03(8)
Mo3 La2 La1 4_745 1_655 101.847(10)
La3 La2 La1 . 1_655 60.481(7)
O11 La2 La1 1_455 . 36.17(12)
O3 La2 La1 . . 91.47(10)
O1 La2 La1 . . 37.21(13)
O12 La2 La1 . . 92.53(10)
O17 La2 La1 . . 103.41(7)
O7 La2 La1 4_745 . 160.14(10)
O10 La2 La1 4_745 . 100.11(9)
O5 La2 La1 4_645 . 101.21(7)
Mo3 La2 La1 4_745 . 132.251(10)
La3 La2 La1 . . 60.398(7)
La1 La2 La1 1_655 . 91.002(7)
O12 La3 O16 . . 67.22(16)
O12 La3 O6 . 3 137.87(14)
O16 La3 O6 . 3 70.72(15)
O12 La3 O4 . 3 67.38(15)
O16 La3 O4 . 3 134.57(15)
O6 La3 O4 3 3 154.41(14)
O12 La3 O1 . . 74.88(11)
O16 La3 O1 . . 108.77(17)
O6 La3 O1 3 . 122.29(14)
O4 La3 O1 3 . 60.11(15)
O12 La3 O20 . . 134.94(15)
O16 La3 O20 . . 132.32(14)
O6 La3 O20 3 . 77.80(14)
O4 La3 O20 3 . 83.58(14)
O1 La3 O20 . . 60.67(14)
O12 La3 O2 . . 106.55(15)
O16 La3 O2 . . 73.30(12)
O6 La3 O2 3 . 62.20(15)
O4 La3 O2 3 . 122.19(14)
O1 La3 O2 . . 62.93(16)
O20 La3 O2 . . 60.45(13)
O12 La3 O21 . 1_655 114.35(13)
O16 La3 O21 . 1_655 86.95(15)
O6 La3 O21 3 1_655 60.31(12)
O4 La3 O21 3 1_655 110.22(13)
O1 La3 O21 . 1_655 164.18(15)
O20 La3 O21 . 1_655 107.58(13)
O2 La3 O21 . 1_655 122.50(14)
O12 La3 O18 . 3 120.31(14)
O16 La3 O18 . 3 158.24(15)
O6 La3 O18 3 3 98.35(13)
O4 La3 O18 3 3 56.65(14)
O1 La3 O18 . 3 92.98(15)
O20 La3 O18 . 3 59.10(12)
O2 La3 O18 . 3 119.12(12)
O21 La3 O18 1_655 3 71.33(13)
O12 La3 Mo2 . . 101.99(10)
O16 La3 Mo2 . . 101.98(11)
O6 La3 Mo2 3 . 88.66(9)
O4 La3 Mo2 3 . 88.92(9)
O1 La3 Mo2 . . 33.72(11)
O20 La3 Mo2 . . 41.55(9)
O2 La3 Mo2 . . 34.04(10)
O21 La3 Mo2 1_655 . 143.10(8)
O18 La3 Mo2 3 . 96.34(8)
O12 La3 Mo2 . 1_655 35.19(10)
O16 La3 Mo2 . 1_655 34.92(11)
O6 La3 Mo2 3 1_655 103.48(9)
O4 La3 Mo2 3 1_655 100.61(10)
O1 La3 Mo2 . 1_655 101.15(10)
O20 La3 Mo2 . 1_655 156.48(9)
O2 La3 Mo2 . 1_655 98.90(10)
O21 La3 Mo2 1_655 1_655 92.80(9)
O18 La3 Mo2 3 1_655 141.73(8)
Mo2 La3 Mo2 . 1_655 115.031(12)
O12 La3 Mo1 . 3 84.13(11)
O16 La3 Mo1 . 3 141.35(11)
O6 La3 Mo1 3 3 130.87(10)
O4 La3 Mo1 3 3 29.12(10)
O1 La3 Mo1 . 3 86.71(12)
O20 La3 Mo1 . 3 86.27(9)
O2 La3 Mo1 . 3 142.50(10)
O21 La3 Mo1 1_655 3 81.73(9)
O18 La3 Mo1 3 3 36.34(8)
Mo2 La3 Mo1 . 3 109.187(13)
Mo2 La3 Mo1 1_655 3 108.714(13)
O7 La4 O10 1_655 . 70.78(10)
O7 La4 O15 1_655 4_755 77.19(13)
O10 La4 O15 . 4_755 76.09(14)
O7 La4 O13 1_655 . 99.73(15)
O10 La4 O13 . . 137.82(16)
O15 La4 O13 4_755 . 61.77(13)
O7 La4 O11 1_655 . 101.40(15)
O10 La4 O11 . . 64.43(15)
O15 La4 O11 4_755 . 138.05(13)
O13 La4 O11 . . 154.14(15)
O7 La4 O3 1_655 1_655 65.14(15)
O10 La4 O3 . 1_655 102.54(15)
O15 La4 O3 4_755 1_655 139.92(13)
O13 La4 O3 . 1_655 110.38(14)
O11 La4 O3 . 1_655 66.31(10)
O7 La4 O19 1_655 1_755 115.37(13)
O10 La4 O19 . 1_755 163.44(14)
O15 La4 O19 4_755 1_755 119.77(12)
O13 La4 O19 . 1_755 58.10(14)
O11 La4 O19 . 1_755 99.01(14)
O3 La4 O19 1_655 1_755 68.94(15)
O7 La4 O8 1_655 . 140.72(16)
O10 La4 O8 . . 102.07(14)
O15 La4 O8 4_755 . 63.75(13)
O13 La4 O8 . . 58.90(10)
O11 La4 O8 . . 110.10(13)
O3 La4 O8 1_655 . 149.86(15)
O19 La4 O8 1_755 . 82.74(14)
O7 La4 O9 1_655 1_655 132.63(13)
O10 La4 O9 . 1_655 61.92(13)
O15 La4 O9 4_755 1_655 93.40(12)
O13 La4 O9 . 1_655 116.50(12)
O11 La4 O9 . 1_655 56.34(11)
O3 La4 O9 1_655 1_655 121.82(12)
O19 La4 O9 1_755 1_655 109.57(13)
O8 La4 O9 . 1_655 57.73(11)
O7 La4 O9 1_655 1_755 61.10(12)
O10 La4 O9 . 1_755 131.81(12)
O15 La4 O9 4_755 1_755 95.04(12)
O13 La4 O9 . 1_755 58.31(11)
O11 La4 O9 . 1_755 121.40(11)
O3 La4 O9 1_655 1_755 55.48(11)
O19 La4 O9 1_755 1_755 55.89(12)
O8 La4 O9 . 1_755 116.28(11)
O9 La4 O9 1_655 1_755 165.46(17)
O7 La4 Mo4 1_655 . 99.30(10)
O10 La4 Mo4 . . 36.26(10)
O15 La4 Mo4 4_755 . 103.88(9)
O13 La4 Mo4 . . 152.57(9)
O11 La4 Mo4 . . 34.31(9)
O3 La4 Mo4 1_655 . 95.50(9)
O19 La4 Mo4 1_755 . 128.33(9)
O8 La4 Mo4 . . 94.10(9)
O9 La4 Mo4 1_655 . 37.46(8)
O9 La4 Mo4 1_755 . 149.11(7)
O7 La4 Mo4 1_655 1_655 36.30(10)
O10 La4 Mo4 . 1_655 99.38(10)
O15 La4 Mo4 4_755 1_655 105.46(8)
O13 La4 Mo4 . 1_655 93.48(9)
O11 La4 Mo4 . 1_655 94.76(9)
O3 La4 Mo4 1_655 1_655 34.54(10)
O19 La4 Mo4 1_755 1_655 81.62(9)
O8 La4 Mo4 . 1_655 152.38(9)
O9 La4 Mo4 1_655 1_655 149.69(7)
O9 La4 Mo4 1_755 1_655 36.69(7)
Mo4 La4 Mo4 . 1_655 113.448(11)
O2 La5 O16 . . 78.64(13)
O2 La5 O6 . 1_645 151.94(14)
O16 La5 O6 . 1_645 73.32(14)
O2 La5 O16 . 3_445 72.17(14)
O16 La5 O16 . 3_445 108.86(10)
O6 La5 O16 1_645 3_445 116.02(14)
O2 La5 O8 . 1_445 84.25(15)
O16 La5 O8 . 1_445 131.21(17)
O6 La5 O8 1_645 1_445 115.23(14)
O16 La5 O8 3_445 1_445 108.61(14)
O2 La5 O2 . 3_545 108.38(11)
O16 La5 O2 . 3_545 70.39(14)
O6 La5 O2 1_645 3_545 61.05(14)
O16 La5 O2 3_445 3_545 60.69(11)
O8 La5 O2 1_445 3_545 157.76(14)
O2 La5 O13 . 1_445 124.89(17)
O16 La5 O13 . 1_445 94.96(16)
O6 La5 O13 1_645 1_445 59.82(13)
O16 La5 O13 3_445 1_445 153.78(15)
O8 La5 O13 1_445 1_445 59.31(11)
O2 La5 O13 3_545 1_445 120.82(13)
O2 La5 O5 . 4_645 66.89(15)
O16 La5 O5 . 4_645 70.71(14)
O6 La5 O5 1_645 4_645 103.93(13)
O16 La5 O5 3_445 4_645 138.33(13)
O8 La5 O5 1_445 4_645 60.55(13)
O2 La5 O5 3_545 4_645 140.94(12)
O13 La5 O5 1_445 4_645 59.59(12)
O2 La5 Mo6 . 1_645 154.95(13)
O16 La5 Mo6 . 1_645 89.98(10)
O6 La5 Mo6 1_645 1_645 28.55(10)
O16 La5 Mo6 3_445 1_645 132.87(11)
O8 La5 Mo6 1_445 1_645 86.78(10)
O2 La5 Mo6 3_545 1_645 88.18(10)
O13 La5 Mo6 1_445 1_645 33.25(9)
O5 La5 Mo6 4_645 1_645 88.35(8)
O2 La5 Mo2 . 3_545 99.53(13)
O16 La5 Mo2 . 3_545 97.31(12)
O6 La5 Mo2 1_645 3_545 83.21(10)
O16 La5 Mo2 3_445 3_545 32.98(10)
O8 La5 Mo2 1_445 3_545 130.65(10)
O2 La5 Mo2 3_545 3_545 31.22(9)
O13 La5 Mo2 1_445 3_545 135.44(10)
O5 La5 Mo2 4_645 3_545 163.00(6)
Mo6 La5 Mo2 1_645 3_545 104.042(12)
O2 La5 La3 . . 41.55(11)
O16 La5 La3 . . 37.10(10)
O6 La5 La3 1_645 . 110.42(9)
O16 La5 La3 3_445 . 92.20(11)
O8 La5 La3 1_445 . 112.18(11)
O2 La5 La3 3_545 . 88.56(10)
O13 La5 La3 1_445 . 113.75(11)
O5 La5 La3 4_645 . 61.77(6)
Mo6 La5 La3 1_645 . 123.605(12)
Mo2 La5 La3 3_545 . 101.357(10)
O2 La5 La5 . 3_545 98.99(11)
O16 La5 La5 . 3_545 37.38(12)
O6 La5 La5 1_645 3_545 57.13(9)
O16 La5 La5 3_445 3_545 85.92(10)
O8 La5 La5 1_445 3_545 165.36(10)
O2 La5 La5 3_545 3_545 33.50(10)
O13 La5 La5 1_445 3_545 108.16(9)
O5 La5 La5 4_645 3_545 107.45(7)
Mo6 La5 La5 1_645 3_545 84.394(7)
Mo2 La5 La5 3_545 3_545 63.153(11)
La3 La5 La5 . 3_545 64.103(9)
O4 Mo1 O20 . . 170.6(2)
O4 Mo1 O19 . 3 92.4(2)
O20 Mo1 O19 . 3 96.40(19)
O4 Mo1 O21 . . 91.26(19)
O20 Mo1 O21 . . 91.16(19)
O19 Mo1 O21 3 . 96.19(19)
O4 Mo1 O18 . 3 88.2(2)
O20 Mo1 O18 . 3 89.2(2)
O19 Mo1 O18 3 3 85.05(19)
O21 Mo1 O18 . 3 178.7(2)
O4 Mo1 O18 . . 84.8(2)
O20 Mo1 O18 . . 86.2(2)
O19 Mo1 O18 3 . 175.3(2)
O21 Mo1 O18 . . 87.64(18)
O18 Mo1 O18 3 . 91.10(5)
O4 Mo1 La1 . 3 65.29(13)
O20 Mo1 La1 . 3 118.18(11)
O19 Mo1 La1 3 3 51.41(13)
O21 Mo1 La1 . 3 135.91(15)
O18 Mo1 La1 3 3 44.76(14)
O18 Mo1 La1 . 3 123.90(15)
O4 Mo1 La1 . 3_455 45.65(12)
O20 Mo1 La1 . 3_455 132.15(11)
O19 Mo1 La1 3 3_455 112.89(13)
O21 Mo1 La1 . 3_455 50.38(13)
O18 Mo1 La1 3 3_455 128.63(16)
O18 Mo1 La1 . 3_455 67.62(13)
La1 Mo1 La1 3 3_455 109.654(11)
O4 Mo1 La3 . 3_455 43.39(15)
O20 Mo1 La3 . 3_455 128.16(15)
O19 Mo1 La3 3 3_455 118.65(13)
O21 Mo1 La3 . 3_455 118.88(13)
O18 Mo1 La3 3 3_455 59.96(16)
O18 Mo1 La3 . 3_455 56.87(16)
La1 Mo1 La3 3 3_455 69.569(10)
La1 Mo1 La3 3_455 3_455 69.550(10)
O4 Mo1 La1 . . 116.75(16)
O20 Mo1 La1 . . 54.08(15)
O19 Mo1 La1 3 . 136.92(13)
O21 Mo1 La1 . . 113.01(14)
O18 Mo1 La1 3 . 66.23(14)
O18 Mo1 La1 . . 42.59(13)
La1 Mo1 La1 3 . 110.900(13)
La1 Mo1 La1 3_455 . 110.133(13)
La3 Mo1 La1 3_455 . 74.797(9)
O4 Mo1 La3 . . 137.99(13)
O20 Mo1 La3 . . 43.92(11)
O19 Mo1 La3 3 . 69.98(13)
O21 Mo1 La3 . . 127.31(14)
O18 Mo1 La3 3 . 53.62(16)
O18 Mo1 La3 . . 109.77(13)
La1 Mo1 La3 3 . 74.309(11)
La1 Mo1 La3 3_455 . 175.975(15)
La3 Mo1 La3 3_455 . 111.893(14)
La1 Mo1 La3 . . 67.177(9)
O4 Mo1 La3 . 1_455 117.93(13)
O20 Mo1 La3 . 1_455 58.41(11)
O19 Mo1 La3 3 1_455 128.36(13)
O21 Mo1 La3 . 1_455 46.77(15)
O18 Mo1 La3 3 1_455 132.62(14)
O18 Mo1 La3 . 1_455 56.33(15)
La1 Mo1 La3 3 1_455 176.500(14)
La1 Mo1 La3 3_455 1_455 73.775(11)
La3 Mo1 La3 3_455 1_455 111.605(14)
La1 Mo1 La3 . 1_455 66.710(9)
La3 Mo1 La3 . 1_455 102.254(11)
O1 Mo2 O14 . 4_645 95.2(2)
O1 Mo2 O2 . . 94.2(2)
O14 Mo2 O2 4_645 . 99.75(19)
O1 Mo2 O16 . 1_455 159.7(2)
O14 Mo2 O16 4_645 1_455 104.38(19)
O2 Mo2 O16 . 1_455 87.75(16)
O1 Mo2 O12 . 1_455 86.03(14)
O14 Mo2 O12 4_645 1_455 97.46(18)
O2 Mo2 O12 . 1_455 162.7(2)
O16 Mo2 O12 1_455 1_455 86.21(18)
O1 Mo2 O20 . . 80.1(2)
O14 Mo2 O20 4_645 . 175.33(16)
O2 Mo2 O20 . . 80.12(19)
O16 Mo2 O20 1_455 . 80.29(18)
O12 Mo2 O20 1_455 . 82.88(18)
O1 Mo2 La3 . . 50.99(16)
O14 Mo2 La3 4_645 . 124.74(12)
O2 Mo2 La3 . . 51.95(14)
O16 Mo2 La3 1_455 . 118.06(14)
O12 Mo2 La3 1_455 . 117.96(13)
O20 Mo2 La3 . . 51.63(9)
O1 Mo2 La1 . . 47.50(15)
O14 Mo2 La1 4_645 . 119.32(10)
O2 Mo2 La1 . . 124.15(14)
O16 Mo2 La1 1_455 . 115.81(14)
O12 Mo2 La1 1_455 . 46.14(12)
O20 Mo2 La1 . . 57.77(12)
La3 Mo2 La1 . . 72.671(10)
O1 Mo2 La3 . 1_455 119.23(16)
O14 Mo2 La3 4_645 1_455 119.92(12)
O2 Mo2 La3 . 1_455 122.44(16)
O16 Mo2 La3 1_455 1_455 45.39(13)
O12 Mo2 La3 1_455 1_455 44.92(14)
O20 Mo2 La3 . 1_455 63.46(9)
La3 Mo2 La3 . 1_455 115.031(12)
La1 Mo2 La3 . 1_455 71.778(10)
O1 Mo2 La5 . 3_445 124.33(17)
O14 Mo2 La5 4_645 3_445 125.13(10)
O2 Mo2 La5 . 3_445 47.38(16)
O16 Mo2 La5 1_455 3_445 46.24(14)
O12 Mo2 La5 1_455 3_445 119.35(14)
O20 Mo2 La5 . 3_445 58.07(12)
La3 Mo2 La5 . 3_445 73.734(10)
La1 Mo2 La5 . 3_445 115.503(12)
La3 Mo2 La5 1_455 3_445 75.248(11)
O5 Mo3 O13 1_655 4_845 88.72(17)
O5 Mo3 O17 1_655 . 166.33(15)
O13 Mo3 O17 4_845 . 86.52(16)
O5 Mo3 O7 1_655 . 90.62(16)
O13 Mo3 O7 4_845 . 174.70(18)
O17 Mo3 O7 . . 92.95(15)
O5 Mo3 O15 1_655 1_655 101.10(15)
O13 Mo3 O15 4_845 1_655 82.57(17)
O17 Mo3 O15 . 1_655 90.98(14)
O7 Mo3 O15 . 1_655 102.72(15)
O5 Mo3 O14 1_655 . 87.65(15)
O13 Mo3 O14 4_845 . 86.52(17)
O17 Mo3 O14 . . 79.29(14)
O7 Mo3 O14 . . 88.20(15)
O15 Mo3 O14 1_655 . 165.81(13)
O5 Mo3 Mo4 1_655 . 95.28(11)
O13 Mo3 Mo4 4_845 . 133.80(14)
O17 Mo3 Mo4 . . 97.26(10)
O7 Mo3 Mo4 . . 51.50(12)
O15 Mo3 Mo4 1_655 . 51.45(8)
O14 Mo3 Mo4 . . 139.54(9)
O5 Mo3 Mo5 1_655 1_655 49.83(11)
O13 Mo3 Mo5 4_845 1_655 90.34(12)
O17 Mo3 Mo5 . 1_655 142.90(10)
O7 Mo3 Mo5 . 1_655 93.25(11)
O15 Mo3 Mo5 1_655 1_655 52.00(10)
O14 Mo3 Mo5 . 1_655 137.44(11)
Mo4 Mo3 Mo5 . 1_655 59.805(19)
O5 Mo3 Mo5 1_655 . 129.36(11)
O13 Mo3 Mo5 4_845 . 88.04(11)
O17 Mo3 Mo5 . . 37.72(9)
O7 Mo3 Mo5 . . 88.31(11)
O15 Mo3 Mo5 1_655 . 128.43(10)
O14 Mo3 Mo5 . . 41.71(10)
Mo4 Mo3 Mo5 . . 121.93(2)
Mo5 Mo3 Mo5 1_655 . 178.22(4)
O5 Mo3 La2 1_655 4_755 48.73(9)
O13 Mo3 La2 4_845 4_755 136.14(15)
O17 Mo3 La2 . 4_755 131.91(9)
O7 Mo3 La2 . 4_755 42.29(13)
O15 Mo3 La2 1_655 4_755 111.94(9)
O14 Mo3 La2 . 4_755 82.23(9)
Mo4 Mo3 La2 . 4_755 70.255(14)
Mo5 Mo3 La2 1_655 4_755 71.09(2)
Mo5 Mo3 La2 . 4_755 109.65(2)
O11 Mo4 O3 . . 93.69(14)
O11 Mo4 O10 . . 90.19(18)
O3 Mo4 O10 . . 165.5(2)
O11 Mo4 O7 . . 166.2(2)
O3 Mo4 O7 . . 88.11(18)
O10 Mo4 O7 . . 84.90(12)
O11 Mo4 O15 . 1_655 90.80(19)
O3 Mo4 O15 . 1_655 90.83(18)
O10 Mo4 O15 . 1_655 103.04(17)
O7 Mo4 O15 . 1_655 102.88(18)
O11 Mo4 O9 . 1_655 79.2(2)
O3 Mo4 O9 . 1_655 82.16(19)
O10 Mo4 O9 . 1_655 84.91(18)
O7 Mo4 O9 . 1_655 87.50(18)
O15 Mo4 O9 1_655 1_655 167.33(15)
O11 Mo4 Mo5 . 1_655 93.80(14)
O3 Mo4 Mo5 . 1_655 142.53(15)
O10 Mo4 Mo5 . 1_655 50.76(14)
O7 Mo4 Mo5 . 1_655 93.07(13)
O15 Mo4 Mo5 1_655 1_655 52.41(9)
O9 Mo4 Mo5 1_655 1_655 135.31(12)
O11 Mo4 Mo3 . . 142.62(16)
O3 Mo4 Mo3 . . 93.25(14)
O10 Mo4 Mo3 . . 92.08(13)
O7 Mo4 Mo3 . . 50.71(14)
O15 Mo4 Mo3 1_655 . 52.41(10)
O9 Mo4 Mo3 1_655 . 138.16(12)
Mo5 Mo4 Mo3 1_655 . 60.289(13)
O11 Mo4 La1 . 1_655 49.71(14)
O3 Mo4 La1 . 1_655 47.54(14)
O10 Mo4 La1 . 1_655 129.59(13)
O7 Mo4 La1 . 1_655 126.04(13)
O15 Mo4 La1 1_655 1_655 106.08(9)
O9 Mo4 La1 1_655 1_655 61.48(12)
Mo5 Mo4 La1 1_655 1_655 140.396(18)
Mo3 Mo4 La1 . 1_655 138.157(19)
O11 Mo4 La4 . . 50.57(15)
O3 Mo4 La4 . . 124.70(14)
O10 Mo4 La4 . . 49.67(13)
O7 Mo4 La4 . . 117.89(13)
O15 Mo4 La4 1_655 . 124.27(12)
O9 Mo4 La4 1_655 . 54.10(12)
Mo5 Mo4 La4 1_655 . 87.391(16)
Mo3 Mo4 La4 . . 141.577(18)
La1 Mo4 La4 1_655 . 79.925(11)
O11 Mo4 La4 . 1_455 126.11(14)
O3 Mo4 La4 . 1_455 49.80(14)
O10 Mo4 La4 . 1_455 117.46(14)
O7 Mo4 La4 . 1_455 47.15(13)
O15 Mo4 La4 1_655 1_455 122.15(11)
O9 Mo4 La4 1_655 1_455 60.28(12)
Mo5 Mo4 La4 1_655 1_455 139.885(18)
Mo3 Mo4 La4 . 1_455 85.107(16)
La1 Mo4 La4 1_655 1_455 78.894(11)
La4 Mo4 La4 . 1_455 113.448(11)
O17 Mo5 O5 . . 169.73(15)
O17 Mo5 O10 . 1_455 92.02(15)
O5 Mo5 O10 . 1_455 89.42(16)
O17 Mo5 O8 . 4_745 90.48(15)
O5 Mo5 O8 . 4_745 86.65(16)
O10 Mo5 O8 1_455 4_745 171.18(19)
O17 Mo5 O15 . . 89.23(15)
O5 Mo5 O15 . . 100.42(15)
O10 Mo5 O15 1_455 . 102.05(16)
O8 Mo5 O15 4_745 . 86.44(16)
O17 Mo5 O14 . . 79.77(14)
O5 Mo5 O14 . . 90.16(14)
O10 Mo5 O14 1_455 . 86.73(15)
O8 Mo5 O14 4_745 . 85.39(16)
O15 Mo5 O14 . . 166.22(13)
O17 Mo5 Mo4 . 1_455 93.96(10)
O5 Mo5 Mo4 . 1_455 94.81(10)
O10 Mo5 Mo4 1_455 1_455 50.66(13)
O8 Mo5 Mo4 4_745 1_455 137.56(13)
O15 Mo5 Mo4 . 1_455 51.51(8)
O14 Mo5 Mo4 . 1_455 136.92(9)
O17 Mo5 Mo3 . 1_455 140.97(11)
O5 Mo5 Mo3 . 1_455 49.08(11)
O10 Mo5 Mo3 1_455 1_455 91.72(11)
O8 Mo5 Mo3 4_745 1_455 91.66(11)
O15 Mo5 Mo3 . 1_455 52.06(11)
O14 Mo5 Mo3 . 1_455 139.24(10)
Mo4 Mo5 Mo3 1_455 1_455 59.91(2)
O17 Mo5 Mo3 . . 38.35(10)
O5 Mo5 Mo3 . . 131.70(11)
O10 Mo5 Mo3 1_455 . 86.72(11)
O8 Mo5 Mo3 4_745 . 90.01(11)
O15 Mo5 Mo3 . . 127.46(11)
O14 Mo5 Mo3 . . 41.57(9)
Mo4 Mo5 Mo3 1_455 . 118.36(2)
Mo3 Mo5 Mo3 1_455 . 178.22(4)
O6 Mo6 O9 . . 172.99(18)
O6 Mo6 O8 . 1_455 99.9(2)
O9 Mo6 O8 . 1_455 86.9(2)
O6 Mo6 O13 . 1_355 88.8(2)
O9 Mo6 O13 . 1_355 91.3(2)
O8 Mo6 O13 1_455 1_355 103.70(14)
O6 Mo6 O21 . 3 86.31(19)
O9 Mo6 O21 . 3 92.25(19)
O8 Mo6 O21 1_455 3 87.78(19)
O13 Mo6 O21 1_355 3 168.15(19)
O6 Mo6 O19 . . 88.89(19)
O9 Mo6 O19 . . 84.26(18)
O8 Mo6 O19 1_455 . 170.9(2)
O13 Mo6 O19 1_355 . 78.67(19)
O21 Mo6 O19 3 . 90.43(17)
O6 Mo6 La1 . . 116.09(14)
O9 Mo6 La1 . . 58.19(13)
O8 Mo6 La1 1_455 . 120.47(15)
O13 Mo6 La1 1_355 . 121.72(15)
O21 Mo6 La1 3 . 52.01(13)
O19 Mo6 La1 . . 52.38(12)
O6 Mo6 La3 . 3_455 41.31(14)
O9 Mo6 La3 . 3_455 134.09(13)
O8 Mo6 La3 1_455 3_455 112.89(15)
O13 Mo6 La3 1_355 3_455 120.63(15)
O21 Mo6 La3 3 3_455 50.36(14)
O19 Mo6 La3 . 3_455 72.33(13)
La1 Mo6 La3 . 3_455 76.432(9)
O6 Mo6 La4 . 1_355 117.64(12)
O9 Mo6 La4 . 1_355 58.23(13)
O8 Mo6 La4 1_455 1_355 127.61(15)
O13 Mo6 La4 1_355 1_355 46.91(15)
O21 Mo6 La4 3 1_355 127.30(13)
O19 Mo6 La4 . 1_355 48.09(13)
La1 Mo6 La4 . 1_355 75.439(10)
La3 Mo6 La4 3_455 1_355 119.465(13)
O6 Mo6 La5 . 1_465 43.19(12)
O9 Mo6 La5 . 1_465 134.07(13)
O8 Mo6 La5 1_455 1_465 120.32(15)
O13 Mo6 La5 1_355 1_465 49.02(15)
O21 Mo6 La5 3 1_465 122.42(14)
O19 Mo6 La5 . 1_465 67.94(12)
La1 Mo6 La5 . 1_465 118.358(13)
La3 Mo6 La5 3_455 1_465 72.101(10)
La4 Mo6 La5 1_355 1_465 76.200(11)
O6 Mo6 La4 . 1_455 136.84(12)
O9 Mo6 La4 . 1_455 47.84(13)
O8 Mo6 La4 1_455 1_455 47.99(15)
O13 Mo6 La4 1_355 1_455 122.54(15)
O21 Mo6 La4 3 1_455 67.47(13)
O19 Mo6 La4 . 1_455 123.30(12)
La1 Mo6 La4 . 1_455 74.513(10)
La3 Mo6 La4 3_455 1_455 116.720(13)
La4 Mo6 La4 1_355 1_455 105.504(11)
La5 Mo6 La4 1_465 1_455 166.648(13)
Mo2 O1 La2 . . 144.9(3)
Mo2 O1 La1 . . 99.56(18)
La2 O1 La1 . . 106.8(2)
Mo2 O1 La3 . . 95.3(2)
La2 O1 La3 . . 101.40(13)
La1 O1 La3 . . 101.7(2)
Mo2 O2 La5 . . 142.1(3)
Mo2 O2 La3 . . 94.01(19)
La5 O2 La3 . . 101.88(14)
Mo2 O2 La5 . 3_445 101.40(18)
La5 O2 La5 . 3_445 108.18(19)
La3 O2 La5 . 3_445 102.58(18)
Mo4 O3 La1 . 1_655 96.10(15)
Mo4 O3 La2 . . 130.7(2)
La1 O3 La2 1_655 . 109.0(2)
Mo4 O3 La4 . 1_455 95.7(2)
La1 O3 La4 1_655 1_455 114.61(19)
La2 O3 La4 . 1_455 110.14(13)
Mo1 O4 La3 . 3_455 107.5(2)
Mo1 O4 La1 . 3_455 104.69(17)
La3 O4 La1 3_455 3_455 102.80(15)
Mo3 O5 Mo5 1_455 . 81.09(12)
Mo3 O5 La2 1_455 4_655 99.97(13)
Mo5 O5 La2 . 4_655 101.46(14)
Mo3 O5 La5 1_455 4_655 102.76(13)
Mo5 O5 La5 . 4_655 103.39(13)
La2 O5 La5 4_655 4_655 148.48(12)
Mo6 O6 La3 . 3_455 110.44(18)
Mo6 O6 La5 . 1_465 108.26(18)
La3 O6 La5 3_455 1_465 111.35(16)
Mo3 O7 Mo4 . . 77.79(17)
Mo3 O7 La4 . 1_455 128.0(2)
Mo4 O7 La4 . 1_455 96.55(19)
Mo3 O7 La2 . 4_755 106.21(19)
Mo4 O7 La2 . 4_755 106.11(15)
La4 O7 La2 1_455 4_755 124.6(2)
Mo6 O8 Mo5 1_655 4_755 126.5(2)
Mo6 O8 La5 1_655 1_665 108.7(2)
Mo5 O8 La5 4_755 1_665 108.8(2)
Mo6 O8 La4 1_655 . 100.0(2)
Mo5 O8 La4 4_755 . 102.67(19)
La5 O8 La4 1_665 . 108.44(15)
Mo6 O9 Mo4 . 1_455 165.9(2)
Mo6 O9 La4 . 1_455 101.38(16)
Mo4 O9 La4 1_455 1_455 88.44(14)
Mo6 O9 La1 . . 88.33(16)
Mo4 O9 La1 1_455 . 80.16(12)
La4 O9 La1 1_455 . 98.09(13)
Mo6 O9 La4 . 1_355 89.25(14)
Mo4 O9 La4 1_455 1_355 83.03(13)
La4 O9 La4 1_455 1_355 165.46(17)
La1 O9 La4 . 1_355 92.05(11)
Mo4 O10 Mo5 . 1_655 78.58(18)
Mo4 O10 La4 . . 94.07(18)
Mo5 O10 La4 1_655 . 128.1(2)
Mo4 O10 La2 . 4_755 105.52(15)
Mo5 O10 La2 1_655 4_755 107.04(18)
La4 O10 La2 . 4_755 124.2(2)
Mo4 O11 La2 . 1_655 133.2(3)
Mo4 O11 La1 . 1_655 94.56(14)
La2 O11 La1 1_655 1_655 108.91(19)
Mo4 O11 La4 . . 95.1(2)
La2 O11 La4 1_655 . 110.81(13)
La1 O11 La4 1_655 . 112.96(19)
Mo2 O12 La3 1_655 . 99.9(2)
Mo2 O12 La1 1_655 1_655 98.46(14)
La3 O12 La1 . 1_655 108.39(19)
Mo2 O12 La2 1_655 . 135.6(2)
La3 O12 La2 . . 106.12(13)
La1 O12 La2 1_655 . 106.43(18)
Mo6 O13 Mo3 1_755 4_855 131.3(2)
Mo6 O13 La4 1_755 . 100.0(2)
Mo3 O13 La4 4_855 . 109.0(2)
Mo6 O13 La5 1_755 1_665 97.7(2)
Mo3 O13 La5 4_855 1_665 107.3(2)
La4 O13 La5 . 1_665 110.34(15)
Mo2 O14 Mo3 4_655 . 134.3(2)
Mo2 O14 Mo5 4_655 . 129.0(2)
Mo3 O14 Mo5 . . 96.73(13)
Mo4 O15 Mo5 1_455 . 76.08(10)
Mo4 O15 Mo3 1_455 1_455 76.14(11)
Mo5 O15 Mo3 . 1_455 75.93(10)
Mo4 O15 La4 1_455 4_745 177.10(15)
Mo5 O15 La4 . 4_745 106.27(13)
Mo3 O15 La4 1_455 4_745 105.98(14)
Mo2 O16 La5 1_655 . 128.1(2)
Mo2 O16 La3 1_655 . 99.7(2)
La5 O16 La3 . . 106.17(15)
Mo2 O16 La5 1_655 3_545 100.78(16)
La5 O16 La5 . 3_545 108.27(19)
La3 O16 La5 . 3_545 113.81(19)
Mo5 O17 Mo3 . . 103.94(14)
Mo5 O17 La2 . . 128.95(17)
Mo3 O17 La2 . . 125.01(17)
Mo1 O18 Mo1 3_455 . 156.5(3)
Mo1 O18 La1 3_455 . 100.12(19)
Mo1 O18 La1 . . 102.77(16)
Mo1 O18 La3 3_455 3_455 92.72(19)
Mo1 O18 La3 . 3_455 86.79(17)
La1 O18 La3 . 3_455 104.66(17)
Mo1 O19 Mo6 3_455 . 151.2(3)
Mo1 O19 La4 3_455 1_355 109.50(17)
Mo6 O19 La4 . 1_355 96.27(17)
Mo1 O19 La1 3_455 . 94.68(16)
Mo6 O19 La1 . . 90.62(14)
La4 O19 La1 1_355 . 105.21(16)
Mo1 O20 Mo2 . . 166.7(2)
Mo1 O20 La3 . . 105.92(16)
Mo2 O20 La3 . . 86.83(13)
Mo1 O20 La1 . . 93.73(16)
Mo2 O20 La1 . . 81.69(15)
La3 O20 La1 . . 92.38(14)
Mo1 O21 Mo6 . 3_455 161.3(3)
Mo1 O21 La1 . 3_455 95.03(16)
Mo6 O21 La1 3_455 3_455 91.51(15)
Mo1 O21 La3 . 1_455 100.91(19)
Mo6 O21 La3 3_455 1_455 94.32(15)
La1 O21 La3 3_455 1_455 104.93(15)

loop_
_geom_bond_atom_site_label_1
_geom_bond_atom_site_label_2
_geom_bond_site_symmetry_2
_geom_bond_distance
_geom_bond_publ_flag
La1 O3 1_455 2.437(5) y
La1 O12 1_455 2.481(4) y
La1 O18 . 2.489(5) y
La1 O11 1_455 2.513(5) y
La1 O1 . 2.546(5) y
La1 O4 3 2.597(4) y
La1 O21 3 2.716(5) y
La1 O19 . 2.729(4) y
La1 O20 . 2.910(5) y
La1 O9 . 2.929(4) y
La1 Mo4 1_455 3.2842(4) ?
La1 Mo2 . 3.4044(4) ?
La2 O11 1_455 2.438(4) y
La2 O3 . 2.457(5) y
La2 O1 . 2.471(5) y
La2 O12 . 2.494(5) y
La2 O17 . 2.579(3) y
La2 O7 4_745 2.608(5) y
La2 O10 4_745 2.653(5) y
La2 O5 4_645 2.840(3) y
La2 Mo3 4_745 3.7221(6) ?
La2 La3 . 3.9461(4) ?
La2 La1 1_655 3.9844(4) ?
La3 O12 . 2.443(5) y
La3 O16 . 2.462(4) y
La3 O6 3 2.489(4) y
La3 O4 3 2.537(5) y
La3 O1 . 2.627(5) y
La3 O20 . 2.643(4) y
La3 O2 . 2.658(5) y
La3 O21 1_655 2.728(5) y
La3 O18 3 2.954(6) y
La3 Mo2 . 3.3665(5) ?
La3 Mo2 1_655 3.4091(5) ?
La3 Mo1 3 3.5215(4) ?
La4 O7 1_655 2.536(5) y
La4 O10 . 2.598(4) y
La4 O15 4_755 2.617(3) y
La4 O13 . 2.622(5) y
La4 O11 . 2.636(5) y
La4 O3 1_655 2.638(5) y
La4 O19 1_755 2.648(5) y
La4 O8 . 2.749(5) y
La4 O9 1_655 2.755(4) y
La4 O9 1_755 3.007(4) y
La4 Mo4 . 3.3996(5) ?
La4 Mo4 1_655 3.4368(5) ?
La5 O2 . 2.387(4) y
La5 O16 . 2.442(5) y
La5 O6 1_645 2.556(4) y
La5 O16 3_445 2.627(5) y
La5 O8 1_445 2.638(5) y
La5 O2 3_545 2.682(5) y
La5 O13 1_445 2.702(5) y
La5 O5 4_645 2.850(3) y
La5 Mo6 1_645 3.5465(5) ?
La5 Mo2 3_545 3.5724(5) ?
La5 La5 3_545 4.1087(4) ?
Mo1 O4 . 1.797(4) y
Mo1 O20 . 1.915(4) y
Mo1 O19 3 1.947(4) y
Mo1 O21 . 2.002(4) y
Mo1 O18 3 2.033(4) y
Mo1 O18 . 2.090(4) y
Mo1 La1 3 3.4795(5) ?
Mo1 La1 3_455 3.5126(5) ?
Mo1 La3 3_455 3.5215(4) ?
Mo1 La3 1_455 3.6767(6) ?
Mo2 O1 . 1.877(5) y
Mo2 O14 4_645 1.882(3) y
Mo2 O2 . 1.889(5) y
Mo2 O16 1_455 1.980(5) y
Mo2 O12 1_455 1.994(4) y
Mo2 O20 . 2.236(4) y
Mo2 La3 1_455 3.4091(5) ?
Mo2 La5 3_445 3.5724(5) ?
Mo3 O5 1_655 1.963(4) y
Mo3 O13 4_845 1.987(5) y
Mo3 O17 . 2.013(4) y
Mo3 O7 . 2.025(5) y
Mo3 O15 1_655 2.087(4) y
Mo3 O14 . 2.104(4) y
Mo3 Mo4 . 2.5574(6) y
Mo3 Mo5 1_655 2.5672(4) y
Mo3 Mo5 . 3.1489(4) ?
Mo3 La2 4_755 3.7221(6) ?
Mo4 O11 . 1.924(4) y
Mo4 O3 . 1.958(4) y
Mo4 O10 . 2.016(5) y
Mo4 O7 . 2.048(4) y
Mo4 O15 1_655 2.060(3) y
Mo4 O9 1_655 2.069(4) y
Mo4 Mo5 1_655 2.5548(6) y
Mo4 La1 1_655 3.2842(4) ?
Mo4 La4 1_455 3.4368(5) ?
Mo5 O17 . 1.985(3) y
Mo5 O5 . 1.986(4) y
Mo5 O10 1_455 2.019(5) y
Mo5 O8 4_745 2.055(5) y
Mo5 O15 . 2.086(3) y
Mo5 O14 . 2.110(4) y
Mo5 Mo4 1_455 2.5548(6) ?
Mo5 Mo3 1_455 2.5672(4) ?
Mo6 O6 . 1.785(4) y
Mo6 O9 . 1.901(4) y
Mo6 O8 1_455 1.961(4) y
Mo6 O13 1_355 1.962(4) y
Mo6 O21 3 2.049(4) y
Mo6 O19 . 2.073(4) y
Mo6 La3 3_455 3.5331(4) ?
Mo6 La4 1_355 3.5366(5) ?
Mo6 La5 1_465 3.5465(5) ?
Mo6 La4 1_455 3.6430(5) ?
O2 La5 3_445 2.682(5) ?
O3 La1 1_655 2.437(5) ?
O3 La4 1_455 2.638(5) ?
O4 La3 3_455 2.537(5) ?
O4 La1 3_455 2.597(4) ?
O5 Mo3 1_455 1.963(4) ?
O5 La2 4_655 2.840(3) ?
O5 La5 4_655 2.850(3) ?
O6 La3 3_455 2.489(4) ?
O6 La5 1_465 2.556(4) ?
O7 La4 1_455 2.536(5) ?
O7 La2 4_755 2.608(5) ?
O8 Mo6 1_655 1.961(4) ?
O8 Mo5 4_755 2.055(5) ?
O8 La5 1_665 2.638(5) ?
O9 Mo4 1_455 2.069(4) ?
O9 La4 1_455 2.755(4) ?
O9 La4 1_355 3.007(4) ?
O10 Mo5 1_655 2.019(5) ?
O10 La2 4_755 2.653(5) ?
O11 La2 1_655 2.438(4) ?
O11 La1 1_655 2.513(5) ?
O12 Mo2 1_655 1.994(4) ?
O12 La1 1_655 2.481(4) ?
O13 Mo6 1_755 1.962(4) ?
O13 Mo3 4_855 1.987(5) ?
O13 La5 1_665 2.702(5) ?
O14 Mo2 4_655 1.882(3) ?
O15 Mo4 1_455 2.060(3) ?
O15 Mo3 1_455 2.087(4) ?
O15 La4 4_745 2.617(3) ?
O16 Mo2 1_655 1.980(5) ?
O16 La5 3_545 2.627(5) ?
O18 Mo1 3_455 2.033(4) ?
O18 La3 3_455 2.954(6) ?
O19 Mo1 3_455 1.947(4) ?
O19 La4 1_355 2.648(5) ?
O21 Mo6 3_455 2.049(4) ?
O21 La1 3_455 2.716(5) ?
O21 La3 1_455 2.728(5) ?
